data_7051492
_journal_name_full 'New Journal of Chemistry'
_journal_paper_doi 10.1039/a906111h
_journal_year 1999
_chemical_formula_moiety 'C24 H24 N4 O8'
_chemical_formula_sum 'C24 H24 N4 O8'
_chemical_formula_weight 496.47
_space_group_IT_number 14
_symmetry_cell_setting monoclinic
_symmetry_space_group_name_Hall '-P 2yn'
_symmetry_space_group_name_H-M 'P 1 21/n 1'
_cell_angle_alpha 90.00
_cell_angle_beta 98.450(10)
_cell_angle_gamma 90.00
_cell_formula_units_Z 4
_cell_length_a 11.411(2)
_cell_length_b 13.828(3)
_cell_length_c 15.143(2)
_cell_measurement_temperature 293(2)
_cell_volume 2363.5(7)
_diffrn_ambient_temperature 293(2)
_exptl_crystal_density_diffrn 1.395
_cod_original_sg_symbol_H-M 'P 21/n'
_cod_database_code 7051492

loop_
_symmetry_equiv_pos_as_xyz
'x, y, z'
'-x+1/2, y+1/2, -z+1/2'
'-x, -y, -z'
'x-1/2, -y-1/2, z-1/2'

loop_
_atom_site_label
_atom_site_type_symbol
_atom_site_fract_x
_atom_site_fract_y
_atom_site_fract_z
_atom_site_U_iso_or_equiv
_atom_site_adp_type
_atom_site_occupancy
_atom_site_symmetry_multiplicity
_atom_site_calc_flag
_atom_site_refinement_flags
_atom_site_disorder_assembly
_atom_site_disorder_group
O11 O -0.03416(15) 0.31738(15) -0.14246(11) 0.0753(6) Uani 1 1 d . . .
O21 O 0.16614(14) 0.32529(15) -0.35044(13) 0.0794(6) Uani 1 1 d . . .
O31 O -0.29832(14) 0.34570(14) -0.11893(10) 0.0665(5) Uani 1 1 d . . .
O41 O -0.49255(14) 0.36067(15) -0.12453(11) 0.0695(6) Uani 1 1 d . . .
N11 N -0.20979(16) 0.32903(14) -0.27120(13) 0.0472(5) Uani 1 1 d . . .
N21 N -0.12740(15) 0.33223(13) -0.32364(12) 0.0465(5) Uani 1 1 d . . .
C11 C -0.01428(19) 0.33204(16) -0.29227(15) 0.0454(5) Uani 1 1 d . . .
C21 C 0.0343(2) 0.32682(17) -0.19685(16) 0.0519(6) Uani 1 1 d . . .
C31 C 0.0601(2) 0.33611(19) -0.36505(16) 0.0567(6) Uani 1 1 d . . .
C41 C 0.1644(3) 0.3347(3) -0.1642(2) 0.0730(9) Uani 1 1 d . . .
C51 C -0.0006(3) 0.3523(4) -0.4578(2) 0.0869(12) Uani 1 1 d . . .
C61 C -0.32828(18) 0.32602(16) -0.31122(14) 0.0432(5) Uani 1 1 d . . .
C71 C -0.3566(2) 0.3153(2) -0.40329(16) 0.0558(7) Uani 1 1 d . . .
C81 C -0.4724(2) 0.3114(2) -0.44261(17) 0.0637(8) Uani 1 1 d . . .
C91 C -0.5634(2) 0.3184(2) -0.39296(18) 0.0621(7) Uani 1 1 d . . .
C101 C -0.5373(2) 0.32884(19) -0.30218(17) 0.0547(7) Uani 1 1 d . . .
C111 C -0.42036(19) 0.33364(16) -0.25927(14) 0.0442(5) Uani 1 1 d . . .
C121 C -0.39825(19) 0.34620(18) -0.16250(15) 0.0484(6) Uani 1 1 d . . .
O12 O -0.69552(15) 0.40885(16) 0.06814(12) 0.0779(6) Uani 1 1 d . . .
O22 O -0.90348(16) 0.42637(19) 0.27060(16) 0.1080(8) Uani 1 1 d . . .
O32 O -0.43495(13) 0.38925(14) 0.04897(10) 0.0645(5) Uani 1 1 d . . .
O42 O -0.24014(14) 0.38323(15) 0.05438(11) 0.0680(6) Uani 1 1 d . . .
N12 N -0.52379(15) 0.41597(14) 0.19976(13) 0.0452(5) Uani 1 1 d . . .
N22 N -0.60652(15) 0.41951(13) 0.25113(12) 0.0466(5) Uani 1 1 d . . .
C12 C -0.71995(19) 0.42194(17) 0.21697(16) 0.0492(6) Uani 1 1 d . . .
C22 C -0.7650(2) 0.42242(19) 0.12096(17) 0.0583(7) Uani 1 1 d . . .
C32 C -0.7973(2) 0.4223(2) 0.28847(19) 0.0635(7) Uani 1 1 d . . .
C42 C -0.8922(3) 0.4421(3) 0.0855(3) 0.0841(11) Uani 1 1 d . . .
C52 C -0.7404(3) 0.4178(4) 0.3830(2) 0.0856(11) Uani 1 1 d . . .
C62 C -0.40489(17) 0.41804(16) 0.24031(14) 0.0426(5) Uani 1 1 d . . .
C72 C -0.3775(2) 0.4317(2) 0.33196(16) 0.0554(7) Uani 1 1 d . . .
C82 C -0.2623(2) 0.4320(2) 0.37236(17) 0.0635(7) Uani 1 1 d . . .
C92 C -0.1713(2) 0.4188(2) 0.32319(18) 0.0617(7) Uani 1 1 d . . .
C102 C -0.19656(19) 0.40698(19) 0.23294(16) 0.0533(6) Uani 1 1 d . . .
C112 C -0.31330(18) 0.40649(17) 0.18896(14) 0.0440(5) Uani 1 1 d . . .
C122 C -0.33564(19) 0.39276(18) 0.09218(15) 0.0501(6) Uani 1 1 d . . .
H11 H -0.191(2) 0.3287(18) -0.2124(18) 0.070(8) Uiso 1 1 d . . .
H41 H -0.464(3) 0.373(2) -0.059(2) 0.105(11) Uiso 1 1 d . . .
H71 H -0.2935(19) 0.3106(15) -0.4363(14) 0.050(6) Uiso 1 1 d . . .
H81 H -0.486(2) 0.3014(17) -0.5061(17) 0.063(7) Uiso 1 1 d . . .
H91 H -0.643(2) 0.3131(18) -0.4181(17) 0.073(8) Uiso 1 1 d . . .
H101 H -0.596(2) 0.3330(16) -0.2669(15) 0.055(7) Uiso 1 1 d . . .
H411 H 0.176(3) 0.336(2) -0.097(2) 0.105(11) Uiso 1 1 d . . .
H421 H 0.201(2) 0.384(2) -0.1871(18) 0.070(9) Uiso 1 1 d . . .
H431 H 0.211(3) 0.281(2) -0.191(2) 0.104(11) Uiso 1 1 d . . .
H511 H 0.048(3) 0.355(2) -0.496(2) 0.092(10) Uiso 1 1 d . . .
H521 H -0.060(3) 0.302(2) -0.473(2) 0.106(13) Uiso 1 1 d . . .
H531 H -0.044(4) 0.413(3) -0.455(3) 0.168(19) Uiso 1 1 d . . .
H12 H -0.5402(19) 0.4082(16) 0.1392(16) 0.053(7) Uiso 1 1 d . . .
H42 H -0.262(2) 0.368(2) -0.007(2) 0.088(9) Uiso 1 1 d . . .
H72 H -0.438(2) 0.4410(16) 0.3615(14) 0.050(6) Uiso 1 1 d . . .
H82 H -0.245(2) 0.4447(16) 0.4377(17) 0.063(7) Uiso 1 1 d . . .
H92 H -0.092(2) 0.4168(19) 0.3494(17) 0.081(9) Uiso 1 1 d . . .
H102 H -0.1393(19) 0.3982(15) 0.1973(14) 0.045(6) Uiso 1 1 d . . .
H412 H -0.901(3) 0.443(3) 0.021(3) 0.150(17) Uiso 1 1 d . . .
H422 H -0.915(2) 0.503(2) 0.1096(19) 0.086(10) Uiso 1 1 d . . .
H432 H -0.944(4) 0.398(3) 0.117(3) 0.162(19) Uiso 1 1 d . . .
H512 H -0.681(3) 0.462(3) 0.399(2) 0.116(14) Uiso 1 1 d . . .
H522 H -0.696(4) 0.358(3) 0.398(3) 0.146(18) Uiso 1 1 d . . .
H532 H -0.802(3) 0.426(2) 0.418(2) 0.114(12) Uiso 1 1 d . . .

loop_
_atom_site_aniso_label
_atom_site_aniso_U_11
_atom_site_aniso_U_22
_atom_site_aniso_U_33
_atom_site_aniso_U_23
_atom_site_aniso_U_13
_atom_site_aniso_U_12
O11 0.0598(11) 0.1170(18) 0.0493(10) 0.0071(10) 0.0089(9) 0.0091(11)
O21 0.0413(10) 0.1158(18) 0.0842(14) -0.0017(12) 0.0193(9) 0.0073(10)
O31 0.0474(10) 0.1125(16) 0.0420(9) -0.0031(9) 0.0142(7) 0.0050(10)
O41 0.0461(10) 0.1187(17) 0.0464(10) -0.0010(10) 0.0159(8) 0.0090(10)
N11 0.0402(10) 0.0639(14) 0.0394(11) -0.0020(10) 0.0120(8) -0.0016(9)
N21 0.0421(10) 0.0523(13) 0.0477(10) 0.0011(9) 0.0159(8) 0.0028(9)
C11 0.0404(12) 0.0479(14) 0.0490(13) 0.0024(10) 0.0107(10) 0.0047(10)
C21 0.0516(14) 0.0525(16) 0.0517(14) 0.0000(12) 0.0080(11) 0.0056(12)
C31 0.0441(13) 0.0663(17) 0.0627(16) 0.0022(13) 0.0178(11) 0.0068(12)
C41 0.0549(17) 0.090(3) 0.072(2) -0.0045(19) 0.0004(15) -0.0058(18)
C51 0.0623(19) 0.149(4) 0.0559(17) 0.021(2) 0.0309(15) 0.017(2)
C61 0.0403(11) 0.0471(14) 0.0436(12) 0.0004(10) 0.0111(9) -0.0010(10)
C71 0.0467(13) 0.0756(19) 0.0474(14) -0.0085(12) 0.0148(11) -0.0042(12)
C81 0.0531(15) 0.092(2) 0.0448(15) -0.0100(14) 0.0046(11) -0.0036(14)
C91 0.0397(14) 0.087(2) 0.0588(16) -0.0067(14) 0.0035(12) -0.0039(13)
C101 0.0435(13) 0.0664(18) 0.0576(16) -0.0008(13) 0.0190(12) -0.0024(12)
C111 0.0427(12) 0.0472(14) 0.0446(12) 0.0010(11) 0.0126(10) -0.0026(10)
C121 0.0428(13) 0.0602(16) 0.0450(13) 0.0042(11) 0.0158(10) 0.0035(11)
O12 0.0502(10) 0.1234(18) 0.0586(11) -0.0052(11) 0.0035(9) 0.0108(10)
O22 0.0402(11) 0.166(2) 0.1237(18) -0.0266(16) 0.0315(11) -0.0094(12)
O32 0.0432(9) 0.1088(16) 0.0423(9) 0.0000(9) 0.0092(7) 0.0115(9)
O42 0.0431(9) 0.1193(17) 0.0449(10) 0.0072(11) 0.0173(8) 0.0100(10)
N12 0.0340(10) 0.0611(14) 0.0416(11) -0.0014(9) 0.0097(8) 0.0043(9)
N22 0.0390(10) 0.0518(13) 0.0520(11) -0.0020(9) 0.0163(8) 0.0013(9)
C12 0.0360(12) 0.0487(15) 0.0641(15) -0.0063(12) 0.0118(10) -0.0003(10)
C22 0.0433(13) 0.0600(17) 0.0698(18) -0.0074(13) 0.0019(12) 0.0027(12)
C32 0.0452(15) 0.0668(19) 0.084(2) -0.0110(14) 0.0271(13) -0.0061(13)
C42 0.0495(17) 0.099(3) 0.099(3) -0.023(2) -0.0069(17) 0.0215(18)
C52 0.067(2) 0.123(3) 0.075(2) -0.007(2) 0.0371(18) -0.011(2)
C62 0.0363(11) 0.0455(14) 0.0459(13) 0.0021(10) 0.0061(9) 0.0039(10)
C72 0.0416(13) 0.0764(19) 0.0499(15) -0.0049(13) 0.0124(11) 0.0026(13)
C82 0.0525(15) 0.090(2) 0.0464(15) -0.0106(14) 0.0021(12) -0.0027(14)
C92 0.0380(13) 0.088(2) 0.0563(16) 0.0017(14) -0.0021(11) -0.0026(13)
C102 0.0360(13) 0.0721(19) 0.0527(15) 0.0031(13) 0.0095(11) 0.0030(12)
C112 0.0365(11) 0.0516(15) 0.0449(12) 0.0028(10) 0.0091(9) 0.0034(10)
C122 0.0413(13) 0.0652(17) 0.0459(13) 0.0088(12) 0.0134(10) 0.0070(11)

loop_
_geom_bond_atom_site_label_1
_geom_bond_atom_site_label_2
_geom_bond_distance
_geom_bond_site_symmetry_2
_geom_bond_publ_flag
O11 C21 1.223(3) . ?
O21 C31 1.207(3) . ?
O31 C121 1.231(2) . ?
O41 C121 1.308(3) . ?
O41 H41 1.02(3) . ?
N11 N21 1.318(2) . ?
N11 C61 1.399(3) . ?
N11 H11 0.88(3) . ?
N21 C11 1.308(3) . ?
C11 C21 1.471(3) . ?
C11 C31 1.488(3) . ?
C21 C41 1.498(4) . ?
C31 C51 1.489(4) . ?
C41 H411 1.01(3) . ?
C41 H421 0.90(3) . ?
C41 H431 1.04(3) . ?
C51 H511 0.86(3) . ?
C51 H521 0.98(3) . ?
C51 H531 0.98(4) . ?
C61 C71 1.392(3) . ?
C61 C111 1.406(3) . ?
C71 C81 1.368(3) . ?
C71 H71 0.94(2) . ?
C81 C91 1.372(3) . ?
C81 H81 0.96(2) . ?
C91 C101 1.371(4) . ?
C91 H91 0.94(2) . ?
C101 C111 1.398(3) . ?
C101 H101 0.92(2) . ?
C111 C121 1.460(3) . ?
O12 C22 1.221(3) . ?
O22 C32 1.203(3) . ?
O32 C122 1.223(3) . ?
O42 C122 1.310(2) . ?
O42 H42 0.95(3) . ?
N12 N22 1.309(2) . ?
N12 C62 1.405(3) . ?
N12 H12 0.92(2) . ?
N22 C12 1.322(3) . ?
C12 C22 1.469(3) . ?
C12 C32 1.494(3) . ?
C22 C42 1.497(4) . ?
C32 C52 1.484(5) . ?
C42 H412 0.96(4) . ?
C42 H422 0.97(3) . ?
C42 H432 1.01(4) . ?
C52 H512 0.91(4) . ?
C52 H522 0.98(4) . ?
C52 H532 0.95(3) . ?
C62 C72 1.390(3) . ?
C62 C112 1.401(3) . ?
C72 C82 1.366(3) . ?
C72 H72 0.88(2) . ?
C82 C92 1.377(3) . ?
C82 H82 1.00(2) . ?
C92 C102 1.365(3) . ?
C92 H92 0.93(3) . ?
C102 C112 1.399(3) . ?
C102 H102 0.91(2) . ?
C112 C122 1.463(3) . ?

loop_
_cod_related_entry_id
_cod_related_entry_database
_cod_related_entry_code
1 ChemSpider 5631743
